data_7151611
loop_
_publ_author_name
'Yamamura, Kimiaki'
'Houda, Yuuko'
'Hashimoto, Masao'
'Kimura, Takatomo'
'Kamezawa, Makoto'
'Otani, Takehiko'

_publ_section_title
;
 An efficient novel synthesis of beta-(azuleno[1,2-b]benzothienyl)- and
 beta-(azuleno[2,1-b]benzothienyl)-alpha,beta-unsaturated ketones by
 the tropylium ion-mediated intramolecular furan ring-opening reaction
 and X-ray investigation of methyl ketone derivative.
;
_journal_issue 9
_journal_name_full 'Organic &amp; biomolecular chemistry'
_journal_page_first 1413
_journal_page_last 1418
_journal_paper_doi 10.1039/b401579g
_journal_volume 2
_journal_year 2004
_chemical_formula_moiety 'benzothiophene, azulene, carbonyl'
_chemical_formula_sum 'C20 H14 O S'
_chemical_formula_weight 302.37
_chemical_melting_point 393
_chemical_name_common (E)-4-(11-azuleno(2,1-b)benzothiophenyl)-3-butene-2-one
_chemical_name_systematic (E)-4-(11-azuleno[2,1-b]benzothiophenyl)-3-butene-2-one
_space_group_IT_number 11
_symmetry_cell_setting monoclinic
_symmetry_space_group_name_Hall '-P 2yb'
_symmetry_space_group_name_H-M 'P 1 21/m 1'
_atom_sites_solution_hydrogens geom
_atom_sites_solution_primary direct
_atom_sites_solution_secondary difmap
_audit_creation_method SHELXL-97
_cell_angle_alpha 90.00
_cell_angle_beta 111.162(3)
_cell_angle_gamma 90.00
_cell_formula_units_Z 2
_cell_length_a 10.2869(16)
_cell_length_b 6.7635(11)
_cell_length_c 11.4718(18)
_cell_measurement_temperature 289(2)
_cell_volume 744.3(2)
_computing_structure_refinement 'SHELXL-97 (Sheldrick, 1997)'
_computing_structure_solution 'SHELXS-97 (Sheldrick, 1990)'
_diffrn_ambient_temperature 289(2)
_diffrn_measured_fraction_theta_full 0.903
_diffrn_measured_fraction_theta_max 0.903
_diffrn_radiation_monochromator graphite
_diffrn_radiation_source 'fine-focus sealed tube'
_diffrn_radiation_type MoK\a
_diffrn_radiation_wavelength 0.71073
_diffrn_reflns_av_R_equivalents 0.0322
_diffrn_reflns_av_sigmaI/netI 0.0387
_diffrn_reflns_limit_h_max 12
_diffrn_reflns_limit_h_min -12
_diffrn_reflns_limit_k_max 8
_diffrn_reflns_limit_k_min -5
_diffrn_reflns_limit_l_max 14
_diffrn_reflns_limit_l_min -13
_diffrn_reflns_number 3962
_diffrn_reflns_theta_full 27.09
_diffrn_reflns_theta_max 27.09
_diffrn_reflns_theta_min 2.12
_exptl_absorpt_coefficient_mu 0.216
_exptl_absorpt_correction_type none
_exptl_crystal_colour 'dark greenish-brown'
_exptl_crystal_density_diffrn 1.349
_exptl_crystal_density_meas ?
_exptl_crystal_density_method .
_exptl_crystal_description prismatic
_exptl_crystal_F_000 316
_exptl_crystal_size_max 0.26
_exptl_crystal_size_mid 0.18
_exptl_crystal_size_min 0.06
_refine_diff_density_max 0.313
_refine_diff_density_min -0.200
_refine_diff_density_rms 0.043
_refine_ls_extinction_method none
_refine_ls_goodness_of_fit_ref 1.027
_refine_ls_hydrogen_treatment mixed
_refine_ls_matrix_type full
_refine_ls_number_parameters 173
_refine_ls_number_reflns 1608
_refine_ls_number_restraints 0
_refine_ls_restrained_S_all 1.027
_refine_ls_R_factor_all 0.0529
_refine_ls_R_factor_gt 0.0413
_refine_ls_shift/su_max 0.000
_refine_ls_shift/su_mean 0.000
_refine_ls_structure_factor_coef Fsqd
_refine_ls_weighting_details 'calc w=1/[\s^2^(Fo^2^)+(0.0762P)^2^+0.0493P] where P=(Fo^2^+2Fc^2^)/3'
_refine_ls_weighting_scheme calc
_refine_ls_wR_factor_gt 0.1100
_refine_ls_wR_factor_ref 0.1173
_reflns_number_gt 1315
_reflns_number_total 1608
_reflns_threshold_expression >2sigma(I)
_cod_data_source_file b401579g.txt
_cod_data_source_block azul-8a
_cod_depositor_comments
;
The following automatic conversions were performed:

'_chemical_melting_point' value '393K' was changed to '393' - the
value should be numeric and without a unit designator.

Automatic conversion script
Id: cif_fix_values 1569 2011-02-09 13:29:24Z adriana 
;
_cod_original_sg_symbol_H-M P2(1)/m
_cod_database_code 7151611

loop_
_symmetry_equiv_pos_as_xyz
'x, y, z'
'-x, y+1/2, -z'
'-x, -y, -z'
'x, -y-1/2, z'

loop_
_atom_site_label
_atom_site_type_symbol
_atom_site_fract_x
_atom_site_fract_y
_atom_site_fract_z
_atom_site_U_iso_or_equiv
_atom_site_adp_type
_atom_site_occupancy
_atom_site_symmetry_multiplicity
_atom_site_calc_flag
_atom_site_refinement_flags
_atom_site_disorder_assembly
_atom_site_disorder_group
C1 C 0.0934(2) 0.2500 0.2865(2) 0.0397(5) Uani 1 2 d S . .
C2 C 0.1322(3) 0.2500 0.1826(3) 0.0557(7) Uani 1 2 d S . .
C3 C 0.0281(4) 0.2500 0.0659(3) 0.0676(9) Uani 1 2 d S . .
C4 C -0.1109(3) 0.2500 0.0527(2) 0.0619(8) Uani 1 2 d S . .
C5 C -0.1501(3) 0.2500 0.1559(2) 0.0487(6) Uani 1 2 d S . .
C6 C -0.0469(2) 0.2500 0.2764(2) 0.0364(5) Uani 1 2 d S . .
C7 C -0.0571(2) 0.2500 0.3984(2) 0.0349(5) Uani 1 2 d S . .
C8 C -0.1605(2) 0.2500 0.4524(2) 0.0353(5) Uani 1 2 d S . .
C9 C -0.3037(3) 0.2500 0.3890(2) 0.0462(6) Uani 1 2 d S . .
C10 C -0.4102(3) 0.2500 0.4365(3) 0.0577(7) Uani 1 2 d S . .
C11 C -0.4005(3) 0.2500 0.5599(3) 0.0596(8) Uani 1 2 d S . .
C12 C -0.2840(3) 0.2500 0.6675(3) 0.0538(7) Uani 1 2 d S . .
C13 C -0.1445(3) 0.2500 0.6814(2) 0.0427(5) Uani 1 2 d S . .
C14 C -0.0849(2) 0.2500 0.5905(2) 0.0356(5) Uani 1 2 d S . .
C15 C 0.0599(2) 0.2500 0.6137(2) 0.0342(5) Uani 1 2 d S . .
C16 C 0.0732(2) 0.2500 0.4951(2) 0.0339(5) Uani 1 2 d S . .
C17 C 0.1698(2) 0.2500 0.7339(2) 0.0379(5) Uani 1 2 d S . .
C18 C 0.3071(3) 0.2500 0.7564(2) 0.0474(6) Uani 1 2 d S . .
C19 C 0.4173(3) 0.2500 0.8800(3) 0.0551(7) Uani 1 2 d S . .
C20 C 0.3800(4) 0.2500 0.9946(3) 0.0697(10) Uani 1 2 d S . .
H1 H 0.231(3) 0.2500 0.188(3) 0.065(8) Uiso 1 2 d S . .
H2 H 0.048(4) 0.2500 -0.007(4) 0.078(10) Uiso 1 2 d S . .
H3 H -0.180(3) 0.2500 -0.023(3) 0.063(9) Uiso 1 2 d S . .
H4 H -0.248(3) 0.2500 0.146(3) 0.050(7) Uiso 1 2 d S . .
H5 H -0.336(3) 0.2500 0.298(3) 0.054(8) Uiso 1 2 d S . .
H6 H -0.509(4) 0.2500 0.378(3) 0.066(9) Uiso 1 2 d S . .
H7 H -0.482(3) 0.2500 0.574(2) 0.054(8) Uiso 1 2 d S . .
H8 H -0.299(3) 0.2500 0.745(3) 0.070(9) Uiso 1 2 d S . .
H9 H -0.081(3) 0.2500 0.762(2) 0.042(7) Uiso 1 2 d S . .
H10 H 0.143(3) 0.2500 0.801(3) 0.054(8) Uiso 1 2 d S . .
H11 H 0.347(3) 0.2500 0.685(3) 0.061(8) Uiso 1 2 d S . .
H12 H 0.331(3) 0.137(4) 1.000(3) 0.117(11) Uiso 1 1 d . . .
H13 H 0.464(5) 0.2500 1.068(4) 0.110(15) Uiso 1 2 d S . .
O1 O 0.5390(2) 0.2500 0.8895(2) 0.0933(9) Uani 1 2 d S . .
S1 S 0.20999(6) 0.2500 0.44182(5) 0.0413(2) Uani 1 2 d S . .

loop_
_atom_site_aniso_label
_atom_site_aniso_U_11
_atom_site_aniso_U_22
_atom_site_aniso_U_33
_atom_site_aniso_U_23
_atom_site_aniso_U_13
_atom_site_aniso_U_12
C1 0.0433(12) 0.0430(12) 0.0339(12) 0.000 0.0152(10) 0.000
C2 0.0511(15) 0.0793(19) 0.0417(14) 0.000 0.0229(12) 0.000
C3 0.0684(19) 0.105(3) 0.0342(14) 0.000 0.0238(13) 0.000
C4 0.0596(17) 0.090(2) 0.0303(13) 0.000 0.0088(13) 0.000
C5 0.0456(14) 0.0607(16) 0.0358(13) 0.000 0.0097(11) 0.000
C6 0.0406(11) 0.0354(11) 0.0309(11) 0.000 0.0102(9) 0.000
C7 0.0353(11) 0.0338(11) 0.0323(10) 0.000 0.0081(9) 0.000
C8 0.0358(11) 0.0342(11) 0.0315(11) 0.000 0.0068(9) 0.000
C9 0.0387(12) 0.0589(15) 0.0371(13) 0.000 0.0089(10) 0.000
C10 0.0310(12) 0.085(2) 0.0522(16) 0.000 0.0091(11) 0.000
C11 0.0368(13) 0.090(2) 0.0576(17) 0.000 0.0234(13) 0.000
C12 0.0497(14) 0.0713(17) 0.0481(15) 0.000 0.0268(13) 0.000
C13 0.0402(12) 0.0523(14) 0.0350(12) 0.000 0.0128(10) 0.000
C14 0.0368(11) 0.0351(11) 0.0341(11) 0.000 0.0118(9) 0.000
C15 0.0352(11) 0.0354(11) 0.0312(11) 0.000 0.0110(9) 0.000
C16 0.0352(11) 0.0344(11) 0.0323(11) 0.000 0.0123(9) 0.000
C17 0.0401(12) 0.0440(12) 0.0296(11) 0.000 0.0127(9) 0.000
C18 0.0391(12) 0.0652(16) 0.0346(12) 0.000 0.0094(10) 0.000
C19 0.0373(13) 0.0741(18) 0.0458(15) 0.000 0.0052(11) 0.000
C20 0.0550(17) 0.106(3) 0.0354(15) 0.000 0.0016(13) 0.000
O1 0.0347(10) 0.167(3) 0.0683(15) 0.000 0.0070(9) 0.000
S1 0.0335(3) 0.0564(4) 0.0343(3) 0.000 0.0125(2) 0.000

loop_
_atom_type_symbol
_atom_type_description
_atom_type_scat_dispersion_real
_atom_type_scat_dispersion_imag
_atom_type_scat_source
C C 0.0033 0.0016 'International Tables Vol C Tables 4.2.6.8 and 6.1.1.4'
H H 0.0000 0.0000 'International Tables Vol C Tables 4.2.6.8 and 6.1.1.4'
O O 0.0106 0.0060 'International Tables Vol C Tables 4.2.6.8 and 6.1.1.4'
S S 0.1246 0.1234 'International Tables Vol C Tables 4.2.6.8 and 6.1.1.4'

loop_
_geom_angle_atom_site_label_1
_geom_angle_atom_site_label_2
_geom_angle_atom_site_label_3
_geom_angle
_geom_angle_site_symmetry_1
_geom_angle_site_symmetry_3
_geom_angle_publ_flag
C2 C1 C6 122.3(2) . . ?
C2 C1 S1 124.8(2) . . ?
C6 C1 S1 112.89(17) . . ?
C3 C2 C1 118.1(3) . . ?
C2 C3 C4 121.1(3) . . ?
C5 C4 C3 121.1(3) . . ?
C4 C5 C6 119.5(3) . . ?
C1 C6 C5 118.0(2) . . ?
C1 C6 C7 110.67(19) . . ?
C5 C6 C7 131.4(2) . . ?
C16 C7 C8 108.1(2) . . ?
C16 C7 C6 112.7(2) . . ?
C8 C7 C6 139.3(2) . . ?
C9 C8 C7 126.5(2) . . ?
C9 C8 C14 127.3(2) . . ?
C7 C8 C14 106.23(18) . . ?
C8 C9 C10 129.2(2) . . ?
C11 C10 C9 128.8(3) . . ?
C12 C11 C10 129.5(3) . . ?
C11 C12 C13 129.3(3) . . ?
C12 C13 C14 129.4(2) . . ?
C13 C14 C15 125.5(2) . . ?
C13 C14 C8 126.5(2) . . ?
C15 C14 C8 108.04(18) . . ?
C14 C15 C16 106.25(18) . . ?
C14 C15 C17 126.3(2) . . ?
C16 C15 C17 127.5(2) . . ?
C7 C16 C15 111.4(2) . . ?
C7 C16 S1 112.96(17) . . ?
C15 C16 S1 135.63(17) . . ?
C18 C17 C15 126.5(2) . . ?
C17 C18 C19 125.5(3) . . ?
O1 C19 C18 120.0(3) . . ?
O1 C19 C20 120.2(3) . . ?
C18 C19 C20 119.8(2) . . ?
C16 S1 C1 90.80(10) . . ?

loop_
_geom_bond_atom_site_label_1
_geom_bond_atom_site_label_2
_geom_bond_distance
_geom_bond_site_symmetry_2
_geom_bond_publ_flag
C1 C2 1.387(3) . ?
C1 C6 1.406(3) . ?
C1 S1 1.752(2) . ?
C2 C3 1.380(4) . ?
C3 C4 1.383(5) . ?
C4 C5 1.381(4) . ?
C5 C6 1.407(3) . ?
C6 C7 1.440(3) . ?
C7 C16 1.398(3) . ?
C7 C8 1.412(3) . ?
C8 C9 1.387(3) . ?
C8 C14 1.492(3) . ?
C9 C10 1.389(4) . ?
C10 C11 1.382(4) . ?
C11 C12 1.376(4) . ?
C12 C13 1.385(4) . ?
C13 C14 1.387(3) . ?
C14 C15 1.415(3) . ?
C15 C16 1.416(3) . ?
C15 C17 1.433(3) . ?
C16 S1 1.724(2) . ?
C17 C18 1.341(3) . ?
C18 C19 1.461(3) . ?
C19 O1 1.216(3) . ?
C19 C20 1.497(5) . ?
